data_2212225
loop_
_publ_author_name
'Li, Wen-Ge'
'Pan, Zhao-Rui'
'Wang, Zuo-Wei'
'Li, Yi-Zhi'
'Zheng, He-Gen'

_publ_section_title
;
 Poly[tris[\m~2~-3-(3-pyridyl)acrylato]samarium(III)]
;
_journal_coeditor_code HK2173
_journal_issue 2
_journal_name_full 'Acta Crystallographica Section E'
_journal_page_first m351
_journal_page_last m352
_journal_paper_doi 10.1107/S1600536806055127
_journal_volume 63
_journal_year 2007
_chemical_formula_iupac '[Sm (C8 H6 N O2)3]'
_chemical_formula_moiety 'C24 H18 N3 O6 Sm'
_chemical_formula_sum 'C24 H18 N3 O6 Sm'
_chemical_formula_weight 594.76
_chemical_name_systematic
;
Poly[tris[3-(3-pyridyl)acrylato]samarium(III)]
;
_space_group_IT_number 2
_symmetry_cell_setting triclinic
_symmetry_space_group_name_Hall '-P 1'
_symmetry_space_group_name_H-M 'P -1'
_atom_sites_solution_hydrogens geom
_atom_sites_solution_primary direct
_atom_sites_solution_secondary difmap
_cell_angle_alpha 111.814(4)
_cell_angle_beta 90.354(4)
_cell_angle_gamma 95.088(4)
_cell_formula_units_Z 2
_cell_length_a 6.2302(13)
_cell_length_b 12.712(3)
_cell_length_c 15.650(3)
_cell_measurement_reflns_used 629
_cell_measurement_temperature 294(2)
_cell_measurement_theta_max 20.23
_cell_measurement_theta_min 2.61
_cell_volume 1145.1(4)
_computing_cell_refinement 'SAINT (Bruker, 2000)'
_computing_data_collection 'SMART (Bruker, 2000)'
_computing_data_reduction SAINT
_computing_molecular_graphics SHELXTL
_computing_publication_material SHELXTL
_computing_structure_refinement SHELXTL
_computing_structure_solution 'SHELXTL (Bruker, 2000)'
_diffrn_ambient_temperature 294(2)
_diffrn_measured_fraction_theta_full 0.975
_diffrn_measured_fraction_theta_max 0.975
_diffrn_measurement_device_type 'Bruker SMART APEX CCD area-detector'
_diffrn_measurement_method '\f and \w'
_diffrn_radiation_source 'fine-focus sealed tube'
_diffrn_radiation_type MoK\a
_diffrn_radiation_wavelength 0.71073
_diffrn_reflns_av_R_equivalents 0.0242
_diffrn_reflns_av_sigmaI/netI 0.0562
_diffrn_reflns_limit_h_max 7
_diffrn_reflns_limit_h_min -7
_diffrn_reflns_limit_k_max 15
_diffrn_reflns_limit_k_min -15
_diffrn_reflns_limit_l_max 16
_diffrn_reflns_limit_l_min -19
_diffrn_reflns_number 6220
_diffrn_reflns_theta_full 25.99
_diffrn_reflns_theta_max 25.99
_diffrn_reflns_theta_min 1.73
_exptl_absorpt_coefficient_mu 2.609
_exptl_absorpt_correction_T_max 0.62
_exptl_absorpt_correction_T_min 0.45
_exptl_absorpt_correction_type multi-scan
_exptl_absorpt_process_details '(SADABS; Sheldrick, 1996)'
_exptl_crystal_colour colorless
_exptl_crystal_density_diffrn 1.725
_exptl_crystal_density_method 'not measured'
_exptl_crystal_description '[What shape?]'
_exptl_crystal_F_000 586
_exptl_crystal_size_max 0.32
_exptl_crystal_size_mid 0.25
_exptl_crystal_size_min 0.18
_refine_diff_density_max 0.967
_refine_diff_density_min -1.556
_refine_ls_extinction_method none
_refine_ls_goodness_of_fit_ref 1.043
_refine_ls_hydrogen_treatment constr
_refine_ls_matrix_type full
_refine_ls_number_parameters 307
_refine_ls_number_reflns 4387
_refine_ls_number_restraints 0
_refine_ls_restrained_S_all 1.043
_refine_ls_R_factor_all 0.0641
_refine_ls_R_factor_gt 0.0524
_refine_ls_shift/su_max 0.000
_refine_ls_shift/su_mean 0.000
_refine_ls_structure_factor_coef Fsqd
_refine_ls_weighting_details 'calc w=1/[\s^2^(Fo^2^)+(0.07P)^2^+1.2P] where P=(Fo^2^+2Fc^2^)/3'
_refine_ls_weighting_scheme calc
_refine_ls_wR_factor_gt 0.1136
_refine_ls_wR_factor_ref 0.1164
_reflns_number_gt 3742
_reflns_number_total 4387
_reflns_threshold_expression I>2\s(I)
_cod_data_source_file hk2173.cif
_cod_data_source_block I
_cod_database_code 2212225
_cod_database_fobs_code 2212225

loop_
_symmetry_equiv_pos_as_xyz
'x, y, z'
'-x, -y, -z'

loop_
_atom_site_type_symbol
_atom_site_label
_atom_site_fract_x
_atom_site_fract_y
_atom_site_fract_z
_atom_site_U_iso_or_equiv
_atom_site_adp_type
_atom_site_calc_flag
_atom_site_refinement_flags
_atom_site_occupancy
Sm Sm1 0.74397(5) -0.02792(3) 0.07593(2) 0.03137(13) Uani d . 1
O O1 0.5760(7) -0.2271(4) 0.0197(3) 0.0360(10) Uani d . 1
O O2 0.4122(6) -0.1136(3) -0.0313(3) 0.0272(8) Uani d . 1
O O3 0.4335(7) 0.0046(4) 0.1713(3) 0.0310(9) Uani d . 1
O O4 0.6964(7) -0.0570(4) 0.2250(3) 0.0306(9) Uani d . 1
O O5 0.9089(7) 0.1449(3) 0.1989(3) 0.0305(9) Uani d . 1
O O6 1.0961(7) 0.0922(4) 0.0738(3) 0.0321(9) Uani d . 1
N N1 -0.2737(9) -0.5732(4) -0.1757(4) 0.0335(12) Uani d . 1
N N2 -0.1776(9) 0.1835(5) 0.5117(4) 0.0390(13) Uani d . 1
N N3 1.7888(9) 0.4669(5) 0.3716(4) 0.0424(14) Uani d . 1
C C1 0.4241(10) -0.2135(6) -0.0245(4) 0.0349(14) Uani d . 1
C C2 0.2528(11) -0.3055(6) -0.0716(5) 0.0403(15) Uani d . 1
H H2 0.1381 -0.2893 -0.1015 0.048 Uiso calc R 1
C C3 0.2560(11) -0.4074(5) -0.0731(4) 0.0316(13) Uani d . 1
H H3 0.3775 -0.4243 -0.0477 0.038 Uiso calc R 1
C C4 0.0812(10) -0.4977(5) -0.1118(4) 0.0333(13) Uani d . 1
C C5 -0.1177(10) -0.4834(5) -0.1453(4) 0.0332(13) Uani d . 1
H H5 -0.1440 -0.4133 -0.1468 0.040 Uiso calc R 1
C C6 -0.2362(10) -0.6790(5) -0.1765(4) 0.0331(13) Uani d . 1
H H6 -0.3422 -0.7398 -0.2002 0.040 Uiso calc R 1
C C7 -0.0499(10) -0.6941(6) -0.1437(5) 0.0362(14) Uani d . 1
H H7 -0.0289 -0.7642 -0.1408 0.043 Uiso calc R 1
C C8 0.1048(12) -0.6108(5) -0.1155(5) 0.0386(14) Uani d . 1
H H8 0.2371 -0.6255 -0.0969 0.046 Uiso calc R 1
C C9 0.5273(10) -0.0126(5) 0.2376(4) 0.0301(12) Uani d . 1
C C10 0.4298(10) 0.0225(5) 0.3297(4) 0.0316(13) Uani d . 1
H H10 0.5014 0.0112 0.3774 0.038 Uiso calc R 1
C C11 0.2454(10) 0.0689(5) 0.3459(4) 0.0289(12) Uani d . 1
H H11 0.1731 0.0751 0.2961 0.035 Uiso calc R 1
C C12 0.1445(10) 0.1114(5) 0.4347(4) 0.0314(13) Uani d . 1
C C13 -0.0624(10) 0.1511(5) 0.4371(4) 0.0332(13) Uani d . 1
H H13 -0.1200 0.1546 0.3833 0.040 Uiso calc R 1
C C14 -0.0922(12) 0.1810(6) 0.5858(5) 0.0450(18) Uani d . 1
H H14 -0.1754 0.2007 0.6376 0.054 Uiso calc R 1
C C15 0.1089(11) 0.1521(6) 0.5952(4) 0.0379(14) Uani d . 1
H H15 0.1621 0.1569 0.6523 0.045 Uiso calc R 1
C C16 0.2365(10) 0.1148(5) 0.5170(4) 0.0318(13) Uani d . 1
H H16 0.3744 0.0936 0.5205 0.038 Uiso calc R 1
C C17 1.0802(10) 0.1548(5) 0.1578(4) 0.0323(13) Uani d . 1
C C18 1.2610(10) 0.2377(5) 0.2061(4) 0.0300(12) Uani d . 1
H H18 1.3960 0.2293 0.1807 0.036 Uiso calc R 1
C C19 1.2402(11) 0.3256(5) 0.2858(4) 0.0356(14) Uani d . 1
H H19 1.1045 0.3317 0.3107 0.043 Uiso calc R 1
C C20 1.4144(10) 0.4126(5) 0.3366(4) 0.0332(13) Uani d . 1
C C21 1.6279(10) 0.3904(6) 0.3283(4) 0.0369(14) Uani d . 1
H H21A 1.6597 0.3180 0.2903 0.044 Uiso calc R 1
C C22 1.7318(11) 0.5721(6) 0.4258(5) 0.0379(14) Uani d . 1
H H22A 1.8426 0.6277 0.4566 0.045 Uiso calc R 1
C C23 1.5334(9) 0.6010(5) 0.4379(4) 0.0283(12) Uani d . 1
H H23A 1.5059 0.6741 0.4759 0.034 Uiso calc R 1
C C24 1.3662(11) 0.5187(5) 0.3919(4) 0.0375(15) Uani d . 1
H H24A 1.2236 0.5356 0.3988 0.045 Uiso calc R 1

loop_
_atom_site_aniso_label
_atom_site_aniso_U_11
_atom_site_aniso_U_22
_atom_site_aniso_U_33
_atom_site_aniso_U_12
_atom_site_aniso_U_13
_atom_site_aniso_U_23
Sm1 0.02925(19) 0.03071(19) 0.02927(18) 0.00018(12) 0.00010(11) 0.00621(13)
O1 0.030(2) 0.033(2) 0.046(3) 0.0014(18) -0.0124(19) 0.016(2)
O2 0.025(2) 0.032(2) 0.027(2) -0.0042(16) 0.0048(16) 0.0154(17)
O3 0.032(2) 0.030(2) 0.029(2) 0.0028(17) 0.0004(17) 0.0085(17)
O4 0.034(2) 0.039(2) 0.034(2) 0.0233(19) 0.0134(18) 0.0272(19)
O5 0.032(2) 0.028(2) 0.028(2) -0.0058(17) -0.0030(17) 0.0076(17)
O6 0.029(2) 0.031(2) 0.029(2) -0.0033(17) -0.0029(16) 0.0040(17)
N1 0.039(3) 0.034(3) 0.032(3) -0.009(2) -0.014(2) 0.021(2)
N2 0.042(3) 0.036(3) 0.032(3) 0.004(2) 0.010(2) 0.003(2)
N3 0.039(3) 0.030(3) 0.039(3) -0.002(2) -0.008(2) -0.008(2)
C1 0.033(3) 0.037(3) 0.033(3) 0.008(3) 0.008(3) 0.010(3)
C2 0.035(4) 0.045(4) 0.033(3) 0.003(3) -0.005(3) 0.007(3)
C3 0.038(3) 0.023(3) 0.027(3) -0.002(2) -0.001(2) 0.002(2)
C4 0.031(3) 0.030(3) 0.031(3) -0.001(2) -0.006(2) 0.004(2)
C5 0.033(3) 0.029(3) 0.035(3) -0.010(2) -0.010(3) 0.012(3)
C6 0.039(4) 0.033(3) 0.034(3) -0.003(3) -0.006(3) 0.022(3)
C7 0.029(3) 0.032(3) 0.045(4) -0.010(3) 0.008(3) 0.015(3)
C8 0.042(4) 0.025(3) 0.039(4) -0.003(3) -0.001(3) 0.002(3)
C9 0.029(3) 0.033(3) 0.024(3) 0.000(2) -0.001(2) 0.005(2)
C10 0.035(3) 0.031(3) 0.030(3) 0.007(2) 0.000(2) 0.012(3)
C11 0.030(3) 0.029(3) 0.033(3) -0.001(2) 0.003(2) 0.018(2)
C12 0.028(3) 0.028(3) 0.032(3) -0.004(2) -0.003(2) 0.006(2)
C13 0.030(3) 0.037(3) 0.033(3) 0.002(3) -0.002(2) 0.014(3)
C14 0.045(4) 0.041(4) 0.035(4) -0.009(3) 0.026(3) 0.001(3)
C15 0.035(4) 0.046(4) 0.026(3) -0.001(3) 0.008(3) 0.007(3)
C16 0.034(3) 0.035(3) 0.033(3) 0.012(3) 0.013(2) 0.018(3)
C17 0.028(3) 0.032(3) 0.029(3) 0.000(2) -0.003(2) 0.002(2)
C18 0.027(3) 0.034(3) 0.030(3) 0.007(2) 0.004(2) 0.012(3)
C19 0.033(3) 0.031(3) 0.033(3) 0.004(3) -0.005(3) 0.001(3)
C20 0.030(3) 0.035(3) 0.032(3) -0.005(3) -0.005(2) 0.011(3)
C21 0.030(3) 0.033(3) 0.030(3) -0.004(3) 0.004(2) -0.007(3)
C22 0.033(4) 0.034(3) 0.039(3) -0.004(3) -0.007(3) 0.007(3)
C23 0.024(3) 0.021(3) 0.026(3) 0.000(2) -0.005(2) -0.007(2)
C24 0.039(4) 0.028(3) 0.032(3) -0.001(3) 0.005(3) -0.005(3)

loop_
_atom_type_symbol
_atom_type_description
_atom_type_scat_dispersion_real
_atom_type_scat_dispersion_imag
_atom_type_scat_source
C C 0.0033 0.0016 'International Tables Vol C Tables 4.2.6.8 and 6.1.1.4'
H H 0.0000 0.0000 'International Tables Vol C Tables 4.2.6.8 and 6.1.1.4'
N N 0.0061 0.0033 'International Tables Vol C Tables 4.2.6.8 and 6.1.1.4'
O O 0.0106 0.0060 'International Tables Vol C Tables 4.2.6.8 and 6.1.1.4'
Sm Sm -0.1638 3.4418 'International Tables Vol C Tables 4.2.6.8 and 6.1.1.4'

loop_
_geom_angle_atom_site_label_1
_geom_angle_atom_site_label_2
_geom_angle_atom_site_label_3
_geom_angle_site_symmetry_1
_geom_angle_site_symmetry_3
_geom_angle
O3 Sm1 O6 . 2_755 151.42(14)
O3 Sm1 O2 . 2_655 79.84(13)
O6 Sm1 O2 2_755 2_655 86.98(14)
O3 Sm1 O5 . . 83.88(14)
O6 Sm1 O5 2_755 . 119.13(14)
O2 Sm1 O5 2_655 . 80.99(14)
O3 Sm1 O1 . . 82.27(15)
O6 Sm1 O1 2_755 . 82.81(15)
O2 Sm1 O1 2_655 . 120.44(13)
O5 Sm1 O1 . . 151.61(14)
O3 Sm1 O4 . . 52.15(13)
O6 Sm1 O4 2_755 . 146.44(13)
O2 Sm1 O4 2_655 . 126.58(12)
O5 Sm1 O4 . . 72.87(14)
O1 Sm1 O4 . . 79.06(15)
O3 Sm1 O2 . . 73.08(13)
O6 Sm1 O2 2_755 . 78.51(13)
O2 Sm1 O2 2_655 . 68.37(15)
O5 Sm1 O2 . . 144.16(14)
O1 Sm1 O2 . . 52.08(13)
O4 Sm1 O2 . . 110.69(13)
O3 Sm1 O6 . . 134.34(14)
O6 Sm1 O6 2_755 . 67.45(15)
O2 Sm1 O6 2_655 . 82.22(13)
O5 Sm1 O6 . . 51.89(13)
O1 Sm1 O6 . . 142.08(14)
O4 Sm1 O6 . . 113.22(14)
O2 Sm1 O6 . . 135.88(12)
O3 Sm1 C9 . . 26.95(16)
O6 Sm1 C9 2_755 . 165.48(16)
O2 Sm1 C9 2_655 . 102.64(16)
O5 Sm1 C9 . . 73.65(15)
O1 Sm1 C9 . . 82.93(17)
O4 Sm1 C9 . . 25.61(15)
O2 Sm1 C9 . . 94.78(14)
O6 Sm1 C9 . . 124.14(15)
O3 Sm1 C17 . . 109.64(16)
O6 Sm1 C17 2_755 . 93.54(16)
O2 Sm1 C17 2_655 . 82.83(16)
O5 Sm1 C17 . . 25.97(16)
O1 Sm1 C17 . . 156.01(16)
O4 Sm1 C17 . . 91.79(16)
O2 Sm1 C17 . . 150.35(16)
O6 Sm1 C17 . . 26.10(15)
C9 Sm1 C17 . . 98.39(17)
O3 Sm1 C1 . . 75.51(16)
O6 Sm1 C1 2_755 . 80.70(16)
O2 Sm1 C1 2_655 . 95.49(16)
O5 Sm1 C1 . . 159.40(16)
O1 Sm1 C1 . . 24.96(16)
O4 Sm1 C1 . . 93.75(17)
O2 Sm1 C1 . . 27.15(15)
O6 Sm1 C1 . . 148.12(15)
C9 Sm1 C1 . . 87.50(17)
C17 Sm1 C1 . . 174.09(17)
O1 C1 O2 . . 119.6(6)
O1 C1 C2 . . 122.5(6)
O2 C1 C2 . . 117.9(6)
O1 C1 Sm1 . . 58.2(3)
O2 C1 Sm1 . . 61.5(3)
C2 C1 Sm1 . . 176.9(5)
C3 C2 C1 . . 122.6(6)
C3 C2 H2 . . 118.7
C1 C2 H2 . . 118.7
C2 C3 C4 . . 124.2(6)
C2 C3 H3 . . 117.9
C4 C3 H3 . . 117.9
C5 C4 C8 . . 115.0(6)
C5 C4 C3 . . 124.7(6)
C8 C4 C3 . . 120.2(6)
N1 C5 C4 . . 119.6(6)
N1 C5 H5 . . 120.2
C4 C5 H5 . . 120.2
C7 C6 N1 . . 120.2(6)
C7 C6 H6 . . 119.9
N1 C6 H6 . . 119.9
C8 C7 C6 . . 120.2(7)
C8 C7 H7 . . 119.9
C6 C7 H7 . . 119.9
C7 C8 C4 . . 123.5(7)
C7 C8 H8 . . 118.2
C4 C8 H8 . . 118.2
O4 C9 O3 . . 119.8(5)
O4 C9 C10 . . 120.4(5)
O3 C9 C10 . . 119.8(5)
O4 C9 Sm1 . . 62.6(3)
O3 C9 Sm1 . . 58.6(3)
C10 C9 Sm1 . . 167.4(4)
C11 C10 C9 . . 122.5(5)
C11 C10 H10 . . 118.8
C9 C10 H10 . . 118.8
C10 C11 C12 . . 126.1(6)
C10 C11 H11 . . 116.9
C12 C11 H11 . . 116.9
C16 C12 C13 . . 117.8(6)
C16 C12 C11 . . 124.4(6)
C13 C12 C11 . . 117.8(5)
N2 C13 C12 . . 123.6(6)
N2 C13 H13 . . 118.2
C12 C13 H13 . . 118.2
N2 C14 C15 . . 125.7(6)
N2 C14 H14 . . 117.1
C15 C14 H14 . . 117.1
C14 C15 C16 . . 119.2(6)
C14 C15 H15 . . 120.4
C16 C15 H15 . . 120.4
C12 C16 C15 . . 116.4(6)
C12 C16 H16 . . 121.8
C15 C16 H16 . . 121.8
O6 C17 O5 . . 120.0(5)
O6 C17 C18 . . 119.2(6)
O5 C17 C18 . . 120.8(5)
O6 C17 Sm1 . . 62.9(3)
O5 C17 Sm1 . . 57.7(3)
C18 C17 Sm1 . . 172.0(4)
C19 C18 C17 . . 122.7(6)
C19 C18 H18 . . 118.6
C17 C18 H18 . . 118.6
C18 C19 C20 . . 125.3(6)
C18 C19 H19 . . 117.4
C20 C19 H19 . . 117.4
C24 C20 C21 . . 118.9(6)
C24 C20 C19 . . 119.7(6)
C21 C20 C19 . . 121.4(6)
N3 C21 C20 . . 123.0(6)
N3 C21 H21A . . 118.5
C20 C21 H21A . . 118.5
C23 C22 N3 . . 125.5(6)
C23 C22 H22A . . 117.3
N3 C22 H22A . . 117.3
C22 C23 C24 . . 117.8(6)
C22 C23 H23A . . 121.1
C24 C23 H23A . . 121.1
C20 C24 C23 . . 119.0(6)
C20 C24 H24A . . 120.5
C23 C24 H24A . . 120.5
C5 N1 C6 . . 121.3(5)
C14 N2 C13 . . 117.1(6)
C21 N3 C22 . . 115.7(6)
C1 O1 Sm1 . . 96.8(4)
C1 O2 Sm1 . 2_655 156.8(4)
C1 O2 Sm1 . . 91.4(3)
Sm1 O2 Sm1 2_655 . 111.63(15)
C9 O3 Sm1 . . 94.4(3)
C9 O4 Sm1 . . 91.8(3)
C17 O5 Sm1 . . 96.3(3)
C17 O6 Sm1 . 2_755 156.4(4)
C17 O6 Sm1 . . 91.0(4)
Sm1 O6 Sm1 2_755 . 112.55(15)

loop_
_geom_bond_atom_site_label_1
_geom_bond_atom_site_label_2
_geom_bond_site_symmetry_2
_geom_bond_distance
_geom_bond_publ_flag
Sm1 O3 . 2.421(4) y
Sm1 O6 2_755 2.429(4) y
Sm1 O2 2_655 2.431(4) y
Sm1 O5 . 2.453(4) y
Sm1 O1 . 2.478(4) y
Sm1 O4 . 2.510(4) y
Sm1 O2 . 2.544(4) y
Sm1 O6 . 2.567(4) y
Sm1 C9 . 2.826(6) ?
Sm1 C17 . 2.884(6) ?
Sm1 C1 . 2.894(7) ?
C1 O1 . 1.230(8) ?
C1 O2 . 1.321(8) ?
C1 C2 . 1.476(9) ?
C2 C3 . 1.289(9) ?
C2 H2 . 0.9300 ?
C3 C4 . 1.458(8) ?
C3 H3 . 0.9300 ?
C4 C5 . 1.395(9) ?
C4 C8 . 1.437(9) ?
C5 N1 . 1.366(7) ?
C5 H5 . 0.9300 ?
C6 C7 . 1.324(9) ?
C6 N1 . 1.381(8) ?
C6 H6 . 0.9300 ?
C7 C8 . 1.309(9) ?
C7 H7 . 0.9300 ?
C8 H8 . 0.9300 ?
C9 O4 . 1.222(7) ?
C9 O3 . 1.285(7) ?
C9 C10 . 1.491(8) ?
C10 C11 . 1.321(9) ?
C10 H10 . 0.9300 ?
C11 C12 . 1.460(8) ?
C11 H11 . 0.9300 ?
C12 C16 . 1.391(9) ?
C12 C13 . 1.422(9) ?
C13 N2 . 1.324(8) ?
C13 H13 . 0.9300 ?
C14 N2 . 1.286(10) ?
C14 C15 . 1.358(11) ?
C14 H14 . 0.9300 ?
C15 C16 . 1.415(8) ?
C15 H15 . 0.9300 ?
C16 H16 . 0.9300 ?
C17 O6 . 1.269(7) ?
C17 O5 . 1.270(8) ?
C17 C18 . 1.462(8) ?
C18 C19 . 1.347(8) ?
C18 H18 . 0.9300 ?
C19 C20 . 1.469(8) ?
C19 H19 . 0.9300 ?
C20 C24 . 1.366(9) ?
C20 C21 . 1.381(9) ?
C21 N3 . 1.319(8) ?
C21 H21A . 0.9300 ?
C22 C23 . 1.315(9) ?
C22 N3 . 1.370(9) ?
C22 H22A . 0.9300 ?
C23 C24 . 1.391(8) ?
C23 H23A . 0.9300 ?
C24 H24A . 0.9300 ?
O2 Sm1 2_655 2.431(4) ?
O6 Sm1 2_755 2.429(4) ?
